data_4029131
loop_
_publ_author_name
'Novakova, Veronika'
'Miletin, Miroslav'
'Filandrov\'a, Tereza'
'Len\<co, Juraj'
'R\%u\<zi\<cka, Ale\<s'
'Zimcik, Petr'

_publ_section_title
;
 Role of steric hindrance in the newman-kwart rearrangement and in the
 synthesis and photophysical properties of arylsulfanyl
 tetrapyrazinoporphyrazines.
;
_journal_issue 5
_journal_name_full 'The Journal of organic chemistry'
_journal_page_first 2082
_journal_page_last 2093
_journal_paper_doi 10.1021/jo402791c
_journal_volume 79
_journal_year 2014
_chemical_formula_moiety 'C22 H18 N4 S2'
_chemical_formula_sum 'C22 H18 N4 S2'
_chemical_formula_weight 402.52
_chemical_name_systematic
; 
 ? 
;
_space_group_IT_number 14
_symmetry_cell_setting monoclinic
_symmetry_space_group_name_Hall '-P 2ybc'
_symmetry_space_group_name_H-M 'P 1 21/c 1'
_atom_sites_solution_hydrogens geom
_atom_sites_solution_primary direct
_atom_sites_solution_secondary difmap
_audit_creation_method SHELXL-97
_cell_angle_alpha 90
_cell_angle_beta 102.287(5)
_cell_angle_gamma 90
_cell_formula_units_Z 4
_cell_length_a 11.4750(5)
_cell_length_b 19.3971(16)
_cell_length_c 9.4090(8)
_cell_measurement_temperature 150(1)
_cell_measurement_theta_max 27.5
_cell_measurement_theta_min 1
_cell_volume 2046.3(3)
_computing_structure_refinement 'SHELXL-97 (Sheldrick, 1997)'
_computing_structure_solution 'SHELXS-97 (Sheldrick, 1990)'
_diffrn_ambient_temperature 150(1)
_diffrn_measured_fraction_theta_full 0.986
_diffrn_measured_fraction_theta_max 0.986
_diffrn_radiation_monochromator graphite
_diffrn_radiation_source 'fine-focus sealed tube'
_diffrn_radiation_type MoK\a
_diffrn_radiation_wavelength 0.71073
_diffrn_reflns_av_R_equivalents 0.0308
_diffrn_reflns_av_sigmaI/netI 0.0217
_diffrn_reflns_limit_h_max 12
_diffrn_reflns_limit_h_min -14
_diffrn_reflns_limit_k_max 25
_diffrn_reflns_limit_k_min -24
_diffrn_reflns_limit_l_max 12
_diffrn_reflns_limit_l_min -12
_diffrn_reflns_number 19209
_diffrn_reflns_theta_full 27.50
_diffrn_reflns_theta_max 27.50
_diffrn_reflns_theta_min 3.30
_exptl_absorpt_coefficient_mu 0.275
_exptl_crystal_colour 'light yellow'
_exptl_crystal_density_diffrn 1.307
_exptl_crystal_density_method 'not measured'
_exptl_crystal_description block
_exptl_crystal_F_000 840
_exptl_crystal_size_max 0.59
_exptl_crystal_size_mid 0.27
_exptl_crystal_size_min 0.19
_refine_diff_density_max 0.298
_refine_diff_density_min -0.261
_refine_diff_density_rms 0.044
_refine_ls_extinction_method none
_refine_ls_goodness_of_fit_ref 1.086
_refine_ls_hydrogen_treatment mixed
_refine_ls_matrix_type full
_refine_ls_number_parameters 253
_refine_ls_number_reflns 4624
_refine_ls_number_restraints 0
_refine_ls_restrained_S_all 1.086
_refine_ls_R_factor_all 0.0435
_refine_ls_R_factor_gt 0.0328
_refine_ls_shift/su_max 0.001
_refine_ls_shift/su_mean 0.000
_refine_ls_structure_factor_coef Fsqd
_refine_ls_weighting_details 'calc w=1/[\s^2^(Fo^2^)+(0.0304P)^2^+1.0817P] where P=(Fo^2^+2Fc^2^)/3'
_refine_ls_weighting_scheme calc
_refine_ls_wR_factor_gt 0.0754
_refine_ls_wR_factor_ref 0.0847
_reflns_number_gt 3942
_reflns_number_total 4624
_reflns_threshold_expression >2sigma(I)
_cod_data_source_file CCDC972474.cif
_cod_data_source_block shelxl
_cod_original_sg_symbol_H-M 'P 21/c'
_cod_database_code 4029131

loop_
_symmetry_equiv_pos_as_xyz
'x, y, z'
'-x, y+1/2, -z+1/2'
'-x, -y, -z'
'x, -y-1/2, z-1/2'

loop_
_atom_site_label
_atom_site_type_symbol
_atom_site_fract_x
_atom_site_fract_y
_atom_site_fract_z
_atom_site_U_iso_or_equiv
_atom_site_adp_type
_atom_site_occupancy
_atom_site_symmetry_multiplicity
_atom_site_calc_flag
_atom_site_refinement_flags
S1 S 0.69175(3) 0.07455(2) 0.77073(4) 0.02862(10) Uani 1 1 d .
S2 S 0.45771(3) 0.03365(2) 0.84570(4) 0.03502(11) Uani 1 1 d .
N1 N 0.34728(10) 0.09677(6) 0.60128(12) 0.0219(2) Uani 1 1 d .
N2 N 0.56422(10) 0.14461(6) 0.54401(12) 0.0195(2) Uani 1 1 d .
C2 C 0.45006(12) 0.08179(7) 0.68756(14) 0.0211(3) Uani 1 1 d .
C1 C 0.56160(12) 0.10420(7) 0.65561(14) 0.0198(3) Uani 1 1 d .
C3 C 0.35166(12) 0.13631(7) 0.48474(14) 0.0201(3) Uani 1 1 d .
C7 C 0.80573(12) 0.12403(7) 0.71678(15) 0.0230(3) Uani 1 1 d .
N4 N 0.45135(12) 0.24384(7) 0.24142(15) 0.0346(3) Uani 1 1 d .
C15 C 0.30608(12) 0.01576(8) 0.84848(14) 0.0245(3) Uani 1 1 d .
C5 C 0.23989(13) 0.15005(7) 0.38519(16) 0.0257(3) Uani 1 1 d .
C4 C 0.45805(12) 0.16155(7) 0.45918(14) 0.0187(3) Uani 1 1 d .
C17 C 0.14870(14) -0.06650(8) 0.83164(16) 0.0309(3) Uani 1 1 d .
H17 H 0.1196 -0.1112 0.8153 0.037 Uiso 1 1 d R
C12 C 0.86793(13) 0.09592(8) 0.61764(15) 0.0257(3) Uani 1 1 d .
C16 C 0.26649(14) -0.05232(8) 0.82440(15) 0.0270(3) Uani 1 1 d .
C8 C 0.83604(13) 0.18762(8) 0.78544(16) 0.0264(3) Uani 1 1 d .
C19 C 0.11704(14) 0.05102(9) 0.89022(17) 0.0316(3) Uani 1 1 d .
H19 H 0.0664 0.0849 0.9124 0.038 Uiso 1 1 d R
C18 C 0.07490(14) -0.01524(9) 0.86219(17) 0.0326(3) Uani 1 1 d .
H18 H -0.0039 -0.0253 0.8644 0.039 Uiso 1 1 d R
C10 C 0.99524(14) 0.19630(9) 0.65579(18) 0.0341(4) Uani 1 1 d .
H10 H 1.0596 0.2207 0.6356 0.041 Uiso 1 1 d R
C6 C 0.45738(12) 0.20730(7) 0.33821(15) 0.0235(3) Uani 1 1 d .
C11 C 0.96297(14) 0.13373(9) 0.58770(17) 0.0315(3) Uani 1 1 d .
H11 H 1.0051 0.1169 0.5208 0.038 Uiso 1 1 d R
N3 N 0.15230(12) 0.15948(8) 0.30382(16) 0.0401(3) Uani 1 1 d .
C13 C 0.76690(16) 0.21771(9) 0.88958(19) 0.0381(4) Uani 1 1 d .
H13A H 0.7981 0.2625 0.9202 0.046 Uiso 1 1 d R
H13B H 0.7742 0.1881 0.9728 0.046 Uiso 1 1 d R
H13C H 0.6844 0.2217 0.8423 0.046 Uiso 1 1 d R
C20 C 0.23374(14) 0.06811(8) 0.88532(16) 0.0280(3) Uani 1 1 d .
C14 C 0.83614(17) 0.02725(8) 0.54707(18) 0.0361(4) Uani 1 1 d .
H14A H 0.8807 0.0200 0.4728 0.043 Uiso 1 1 d R
H14B H 0.7524 0.0263 0.5043 0.043 Uiso 1 1 d R
H14C H 0.8547 -0.0085 0.6188 0.043 Uiso 1 1 d R
C9 C 0.93261(14) 0.22267(8) 0.75328(18) 0.0312(3) Uani 1 1 d .
H9 H 0.9557 0.2646 0.7985 0.037 Uiso 1 1 d R
C21 C 0.34420(17) -0.10987(10) 0.7915(2) 0.0412(4) Uani 1 1 d .
H21A H 0.3631 -0.1024 0.6981 0.049 Uiso 1 1 d R
H21B H 0.3027 -0.1529 0.7907 0.049 Uiso 1 1 d R
H21C H 0.4165 -0.1112 0.8649 0.049 Uiso 1 1 d R
C22 C 0.27622(18) 0.14077(9) 0.9174(2) 0.0424(4) Uani 1 1 d .
H22A H 0.2805 0.1636 0.8281 0.051 Uiso 1 1 d R
H22B H 0.3538 0.1403 0.9806 0.051 Uiso 1 1 d R
H22C H 0.2215 0.1649 0.9638 0.051 Uiso 1 1 d R

loop_
_atom_site_aniso_label
_atom_site_aniso_U_11
_atom_site_aniso_U_22
_atom_site_aniso_U_33
_atom_site_aniso_U_23
_atom_site_aniso_U_13
_atom_site_aniso_U_12
S1 0.01806(17) 0.0376(2) 0.02789(18) 0.01463(15) -0.00021(13) -0.00445(14)
S2 0.02014(18) 0.0574(3) 0.02677(19) 0.02272(18) 0.00326(14) -0.00387(16)
N1 0.0194(6) 0.0267(6) 0.0198(5) 0.0046(5) 0.0046(4) -0.0022(4)
N2 0.0196(5) 0.0210(5) 0.0186(5) 0.0018(4) 0.0055(4) -0.0008(4)
C2 0.0204(6) 0.0256(7) 0.0175(6) 0.0036(5) 0.0048(5) -0.0026(5)
C1 0.0183(6) 0.0225(6) 0.0182(6) 0.0009(5) 0.0027(5) -0.0027(5)
C3 0.0202(6) 0.0208(6) 0.0193(6) 0.0017(5) 0.0042(5) 0.0004(5)
C7 0.0155(6) 0.0276(7) 0.0242(7) 0.0072(5) 0.0005(5) -0.0019(5)
N4 0.0322(7) 0.0382(7) 0.0352(7) 0.0159(6) 0.0108(6) 0.0031(6)
C15 0.0202(7) 0.0361(8) 0.0175(6) 0.0089(6) 0.0048(5) -0.0036(6)
C5 0.0230(7) 0.0270(7) 0.0280(7) 0.0084(6) 0.0072(6) 0.0007(6)
C4 0.0206(6) 0.0182(6) 0.0182(6) 0.0014(5) 0.0060(5) 0.0008(5)
C17 0.0333(8) 0.0336(8) 0.0252(7) 0.0024(6) 0.0049(6) -0.0104(6)
C12 0.0239(7) 0.0277(7) 0.0237(7) 0.0047(6) 0.0008(5) -0.0006(6)
C16 0.0297(8) 0.0339(8) 0.0179(6) 0.0038(6) 0.0060(6) 0.0006(6)
C8 0.0220(7) 0.0286(7) 0.0259(7) 0.0035(6) -0.0008(5) 0.0017(6)
C19 0.0306(8) 0.0386(8) 0.0285(8) 0.0080(6) 0.0127(6) 0.0052(6)
C18 0.0232(7) 0.0486(9) 0.0274(7) 0.0087(7) 0.0082(6) -0.0058(7)
C10 0.0229(7) 0.0369(8) 0.0416(9) 0.0113(7) 0.0049(6) -0.0080(6)
C6 0.0196(7) 0.0252(7) 0.0265(7) 0.0046(6) 0.0071(5) 0.0016(5)
C11 0.0267(8) 0.0390(9) 0.0303(8) 0.0067(7) 0.0098(6) 0.0019(6)
N3 0.0263(7) 0.0471(8) 0.0434(8) 0.0157(7) -0.0005(6) 0.0034(6)
C13 0.0373(9) 0.0394(9) 0.0376(9) -0.0026(7) 0.0081(7) 0.0057(7)
C20 0.0310(8) 0.0315(8) 0.0221(7) 0.0069(6) 0.0072(6) -0.0022(6)
C14 0.0455(10) 0.0319(8) 0.0293(8) -0.0014(6) 0.0043(7) -0.0039(7)
C9 0.0267(8) 0.0262(7) 0.0370(8) 0.0035(6) -0.0019(6) -0.0052(6)
C21 0.0468(10) 0.0426(10) 0.0361(9) -0.0018(7) 0.0127(8) 0.0077(8)
C22 0.0509(11) 0.0334(9) 0.0438(10) 0.0008(7) 0.0119(8) -0.0073(8)

loop_
_atom_type_symbol
_atom_type_description
_atom_type_scat_dispersion_real
_atom_type_scat_dispersion_imag
_atom_type_scat_source
C C 0.0033 0.0016 'International Tables Vol C Tables 4.2.6.8 and 6.1.1.4'
H H 0.0000 0.0000 'International Tables Vol C Tables 4.2.6.8 and 6.1.1.4'
N N 0.0061 0.0033 'International Tables Vol C Tables 4.2.6.8 and 6.1.1.4'
S S 0.1246 0.1234 'International Tables Vol C Tables 4.2.6.8 and 6.1.1.4'

loop_
_geom_angle_atom_site_label_1
_geom_angle_atom_site_label_2
_geom_angle_atom_site_label_3
_geom_angle
C1 S1 C7 103.23(6)
C2 S2 C15 104.19(6)
C2 N1 C3 116.40(11)
C1 N2 C4 116.53(11)
N1 C2 C1 121.60(12)
N1 C2 S2 121.43(10)
C1 C2 S2 116.97(10)
N2 C1 C2 121.18(12)
N2 C1 S1 121.99(10)
C2 C1 S1 116.83(10)
N1 C3 C4 122.00(12)
N1 C3 C5 116.84(12)
C4 C3 C5 121.15(12)
C12 C7 C8 122.56(13)
C12 C7 S1 119.31(11)
C8 C7 S1 117.91(11)
C16 C15 C20 122.35(13)
C16 C15 S2 117.80(11)
C20 C15 S2 119.65(11)
N3 C5 C3 178.01(17)
N2 C4 C3 122.07(12)
N2 C4 C6 118.03(12)
C3 C4 C6 119.90(12)
C18 C17 C16 120.90(15)
C18 C17 H17 119.5
C16 C17 H17 119.6
C11 C12 C7 117.53(14)
C11 C12 C14 120.39(14)
C7 C12 C14 122.06(14)
C17 C16 C15 117.56(14)
C17 C16 C21 119.18(15)
C15 C16 C21 123.26(14)
C9 C8 C7 117.53(14)
C9 C8 C13 120.58(14)
C7 C8 C13 121.90(14)
C18 C19 C20 121.15(15)
C18 C19 H19 119.5
C20 C19 H19 119.4
C17 C18 C19 120.49(14)
C17 C18 H18 119.8
C19 C18 H18 119.7
C9 C10 C11 120.46(14)
C9 C10 H10 119.7
C11 C10 H10 119.8
N4 C6 C4 176.89(15)
C10 C11 C12 120.77(15)
C10 C11 H11 119.6
C12 C11 H11 119.6
C8 C13 H13A 109.4
C8 C13 H13B 109.5
H13A C13 H13B 109.5
C8 C13 H13C 109.6
H13A C13 H13C 109.5
H13B C13 H13C 109.5
C19 C20 C15 117.45(14)
C19 C20 C22 119.43(15)
C15 C20 C22 123.11(14)
C12 C14 H14A 109.6
C12 C14 H14B 109.3
H14A C14 H14B 109.5
C12 C14 H14C 109.6
H14A C14 H14C 109.5
H14B C14 H14C 109.5
C10 C9 C8 121.13(15)
C10 C9 H9 119.4
C8 C9 H9 119.5
C16 C21 H21A 109.7
C16 C21 H21B 109.4
H21A C21 H21B 109.5
C16 C21 H21C 109.3
H21A C21 H21C 109.5
H21B C21 H21C 109.5
C20 C22 H22A 109.4
C20 C22 H22B 109.5
H22A C22 H22B 109.5
C20 C22 H22C 109.5
H22A C22 H22C 109.5
H22B C22 H22C 109.5

loop_
_geom_bond_atom_site_label_1
_geom_bond_atom_site_label_2
_geom_bond_distance
S1 C1 1.7453(14)
S1 C7 1.7810(14)
S2 C2 1.7429(13)
S2 C15 1.7799(14)
N1 C2 1.3141(18)
N1 C3 1.3477(17)
N2 C1 1.3158(17)
N2 C4 1.3474(17)
C2 C1 1.4427(18)
C3 C4 1.3832(18)
C3 C5 1.4429(19)
C7 C12 1.400(2)
C7 C8 1.402(2)
N4 C6 1.1444(19)
C15 C16 1.399(2)
C15 C20 1.401(2)
C5 N3 1.141(2)
C4 C6 1.4419(18)
C17 C18 1.375(2)
C17 C16 1.395(2)
C17 H17 0.9300
C12 C11 1.392(2)
C12 C14 1.498(2)
C16 C21 1.502(2)
C8 C9 1.387(2)
C8 C13 1.504(2)
C19 C18 1.379(2)
C19 C20 1.390(2)
C19 H19 0.9301
C18 H18 0.9301
C10 C9 1.378(2)
C10 C11 1.385(2)
C10 H10 0.9301
C11 H11 0.9299
C13 H13A 0.9600
C13 H13B 0.9600
C13 H13C 0.9601
C20 C22 1.501(2)
C14 H14A 0.9600
C14 H14B 0.9601
C14 H14C 0.9599
C9 H9 0.9301
C21 H21A 0.9600
C21 H21B 0.9599
C21 H21C 0.9600
C22 H22A 0.9600
C22 H22B 0.9600
C22 H22C 0.9600
